data_4300232
loop_
_publ_author_name
'Maarten B. Dinger'
'Michael J. Scott'

_publ_section_title
;
Alkali Salts of C3-Symmetric, Linked Aryloxides: Selective Binding of
Substrates with Metal Aggregates
;
_journal_name_full 'Inorganic Chemistry'
_journal_page_first 1238
_journal_page_last 1254
_journal_volume 39
_journal_year 2000
_chemical_formula_sum 'C86 H122 Li6 O6'
_chemical_formula_weight 1293.48
_space_group_IT_number 14
_symmetry_cell_setting monoclinic
_symmetry_space_group_name_Hall '-P 2ybc'
_symmetry_space_group_name_H-M 'P 1 21/c 1'
_atom_sites_solution_hydrogens geom
_atom_sites_solution_primary direct
_atom_sites_solution_secondary difmap
_audit_creation_method SHELXL-97
_cell_angle_alpha 90.00
_cell_angle_beta 115.1910(10)
_cell_angle_gamma 90.00
_cell_formula_units_Z 2
_cell_length_a 13.8313(9)
_cell_length_b 23.3259(15)
_cell_length_c 14.3529(9)
_cell_measurement_temperature 173(2)
_cell_volume 4190.2(5)
_computing_cell_refinement 'Bruker AXS Smart'
_computing_data_collection 'Bruker AXS Smart'
_computing_data_reduction 'Bruker AXS Saint'
_computing_structure_refinement 'SHELXL-97 (Sheldrick, 1997)'
_computing_structure_solution 'SHELXS-97 (Sheldrick, 1990)'
_diffrn_ambient_temperature 173(2)
_diffrn_measured_fraction_theta_full 0.909
_diffrn_measured_fraction_theta_max 0.909
_diffrn_measurement_device_type 'Siemens CCD'
_diffrn_radiation_monochromator graphite
_diffrn_radiation_source 'fine-focus sealed tube'
_diffrn_radiation_type MoK\a
_diffrn_radiation_wavelength 0.71073
_diffrn_reflns_av_R_equivalents 0.0555
_diffrn_reflns_av_sigmaI/netI 0.0524
_diffrn_reflns_limit_h_max 17
_diffrn_reflns_limit_h_min -18
_diffrn_reflns_limit_k_max 17
_diffrn_reflns_limit_k_min -31
_diffrn_reflns_limit_l_max 19
_diffrn_reflns_limit_l_min -19
_diffrn_reflns_number 28815
_diffrn_reflns_theta_full 29.39
_diffrn_reflns_theta_max 29.39
_diffrn_reflns_theta_min 1.79
_exptl_absorpt_coefficient_mu 0.061
_exptl_absorpt_correction_T_max 1.00
_exptl_absorpt_correction_T_min 0.61
_exptl_absorpt_correction_type SADABS
_exptl_crystal_density_diffrn 1.025
_exptl_crystal_density_method 'not measured'
_exptl_crystal_F_000 1408
_refine_diff_density_max 0.222
_refine_diff_density_min -0.261
_refine_diff_density_rms 0.044
_refine_ls_extinction_method none
_refine_ls_goodness_of_fit_ref 1.021
_refine_ls_hydrogen_treatment mixed
_refine_ls_matrix_type full
_refine_ls_number_parameters 520
_refine_ls_number_reflns 10498
_refine_ls_number_restraints 0
_refine_ls_restrained_S_all 1.021
_refine_ls_R_factor_all 0.0934
_refine_ls_R_factor_gt 0.0608
_refine_ls_shift/su_max 0.363
_refine_ls_shift/su_mean 0.004
_refine_ls_structure_factor_coef Fsqd
_refine_ls_weighting_details 'calc w=1/[\s^2^(Fo^2^)+(0.0578P)^2^+1.6655P] where P=(Fo^2^+2Fc^2^)/3'
_refine_ls_weighting_scheme calc
_refine_ls_wR_factor_gt 0.1385
_refine_ls_wR_factor_ref 0.1568
_reflns_number_gt 7333
_reflns_number_total 10498
_reflns_threshold_expression >2sigma(I)
_cod_database_code 4300232

loop_
_symmetry_equiv_pos_as_xyz
'x, y, z'
'-x, y+1/2, -z+1/2'
'-x, -y, -z'
'x, -y-1/2, z-1/2'

loop_
_atom_site_label
_atom_site_type_symbol
_atom_site_fract_x
_atom_site_fract_y
_atom_site_fract_z
_atom_site_U_iso_or_equiv
_atom_site_adp_type
_atom_site_occupancy
_atom_site_symmetry_multiplicity
_atom_site_calc_flag
_atom_site_refinement_flags
_atom_site_disorder_assembly
_atom_site_disorder_group
Li1 Li 0.4116(2) 0.55858(12) -0.1765(2) 0.0345(6) Uani 1 1 d . . .
Li2 Li 0.4499(2) 0.54767(12) 0.1454(2) 0.0344(6) Uani 1 1 d . . .
Li3 Li 0.4480(2) 0.38789(12) -0.0300(2) 0.0332(6) Uani 1 1 d . . .
O1 O 0.41080(9) 0.48202(4) -0.20422(8) 0.0284(2) Uani 1 1 d . . .
O3 O 0.45293(9) 0.41162(4) 0.09337(8) 0.0275(2) Uani 1 1 d . . .
O2 O 0.42422(9) 0.60073(4) 0.04355(8) 0.0282(2) Uani 1 1 d . . .
C1 C 0.33583(12) 0.49532(6) -0.05122(11) 0.0248(3) Uani 1 1 d . . .
H1A H 0.4151 0.4981 -0.0265 0.030 Uiso 1 1 calc R . .
C2 C 0.30245(12) 0.44497(6) -0.12629(11) 0.0250(3) Uani 1 1 d . . .
C3 C 0.34454(12) 0.44168(6) -0.20064(11) 0.0254(3) Uani 1 1 d . . .
C4 C 0.31686(12) 0.39345(6) -0.26825(11) 0.0272(3) Uani 1 1 d . . .
C5 C 0.35273(14) 0.39018(7) -0.35593(12) 0.0318(3) Uani 1 1 d . . .
C6 C 0.31829(18) 0.33375(8) -0.41584(15) 0.0448(5) Uani 1 1 d . . .
H6A H 0.2403 0.3303 -0.4451 0.067 Uiso 1 1 calc R . .
H6B H 0.3510 0.3015 -0.3692 0.067 Uiso 1 1 calc R . .
H6C H 0.3415 0.3334 -0.4715 0.067 Uiso 1 1 calc R . .
C7 C 0.47539(15) 0.39420(9) -0.31696(14) 0.0424(4) Uani 1 1 d . . .
H7A H 0.4959 0.3794 -0.3699 0.064 Uiso 1 1 calc R . .
H7B H 0.5102 0.3714 -0.2540 0.064 Uiso 1 1 calc R . .
H7C H 0.4978 0.4343 -0.3024 0.064 Uiso 1 1 calc R . .
C8 C 0.30047(17) 0.43974(8) -0.43129(14) 0.0443(4) Uani 1 1 d . . .
H8A H 0.2226 0.4359 -0.4603 0.066 Uiso 1 1 calc R . .
H8B H 0.3237 0.4386 -0.4870 0.066 Uiso 1 1 calc R . .
H8C H 0.3219 0.4763 -0.3946 0.066 Uiso 1 1 calc R . .
C9 C 0.25332(13) 0.35095(7) -0.25521(12) 0.0296(3) Uani 1 1 d . . .
H9A H 0.2359 0.3186 -0.2997 0.035 Uiso 1 1 calc R . .
C10 C 0.21346(12) 0.35285(7) -0.18050(12) 0.0285(3) Uani 1 1 d . . .
C11 C 0.14521(13) 0.30334(7) -0.17106(13) 0.0325(4) Uani 1 1 d . . .
C12 C 0.1294(2) 0.30733(10) -0.07218(17) 0.0572(6) Uani 1 1 d . . .
H12A H 0.0884 0.2741 -0.0673 0.086 Uiso 1 1 calc R . .
H12B H 0.0905 0.3426 -0.0731 0.086 Uiso 1 1 calc R . .
H12C H 0.1992 0.3079 -0.0127 0.086 Uiso 1 1 calc R . .
C13 C 0.20005(18) 0.24600(8) -0.1688(2) 0.0592(6) Uani 1 1 d . . .
H13A H 0.1588 0.2148 -0.1574 0.089 Uiso 1 1 calc R . .
H13B H 0.2723 0.2464 -0.1129 0.089 Uiso 1 1 calc R . .
H13C H 0.2041 0.2401 -0.2346 0.089 Uiso 1 1 calc R . .
C14 C 0.03587(16) 0.30429(10) -0.26294(17) 0.0519(5) Uani 1 1 d . . .
H14A H -0.0079 0.2728 -0.2567 0.078 Uiso 1 1 calc R . .
H14B H 0.0448 0.2998 -0.3267 0.078 Uiso 1 1 calc R . .
H14C H 0.0005 0.3409 -0.2644 0.078 Uiso 1 1 calc R . .
C15 C 0.23759(12) 0.40118(6) -0.11842(12) 0.0275(3) Uani 1 1 d . . .
H15A H 0.2091 0.4046 -0.0690 0.033 Uiso 1 1 calc R . .
C16 C 0.29281(12) 0.55319(6) -0.10248(12) 0.0263(3) Uani 1 1 d . A .
C17 C 0.34331(12) 0.60409(6) -0.04952(12) 0.0270(3) Uani 1 1 d . . .
C18 C 0.30726(13) 0.65787(7) -0.09996(13) 0.0333(4) Uani 1 1 d . . .
C19 C 0.35270(15) 0.71451(7) -0.04275(15) 0.0407(4) Uani 1 1 d . . .
C20 C 0.47529(16) 0.71745(8) -0.00144(17) 0.0465(5) Uani 1 1 d . . .
H20A H 0.4987 0.7574 0.0133 0.070 Uiso 1 1 calc R . .
H20B H 0.4969 0.7021 -0.0532 0.070 Uiso 1 1 calc R . .
H20C H 0.5082 0.6947 0.0618 0.070 Uiso 1 1 calc R . .
C21 C 0.32202(18) 0.71983(9) 0.04758(18) 0.0553(6) Uani 1 1 d . . .
H21A H 0.2441 0.7215 0.0213 0.083 Uiso 1 1 calc R . .
H21B H 0.3534 0.7549 0.0863 0.083 Uiso 1 1 calc R . .
H21C H 0.3490 0.6865 0.0929 0.083 Uiso 1 1 calc R . .
C22 C 0.3079(2) 0.76682(8) -0.1131(2) 0.0664(7) Uani 1 1 d . . .
H22A H 0.2301 0.7679 -0.1380 0.100 Uiso 1 1 calc R . .
H22B H 0.3262 0.7640 -0.1718 0.100 Uiso 1 1 calc R . .
H22C H 0.3389 0.8019 -0.0743 0.100 Uiso 1 1 calc R . .
C23 C 0.22813(14) 0.65753(7) -0.20006(14) 0.0392(4) Uani 1 1 d . . .
H23A H 0.2056 0.6934 -0.2339 0.047 Uiso 1 1 calc R . .
C24 C 0.17930(14) 0.60789(7) -0.25448(14) 0.0376(4) Uani 1 1 d . A .
C25 C 0.09441(17) 0.61061(9) -0.36644(16) 0.0533(5) Uani 1 1 d . . .
C26A C 0.0522(4) 0.5511(2) -0.4120(3) 0.0557(12) Uani 0.50 1 d P A 1
H26A H 0.0155 0.5335 -0.3740 0.084 Uiso 0.50 1 calc PR A 1
H26B H 0.1122 0.5267 -0.4063 0.084 Uiso 0.50 1 calc PR A 1
H26C H 0.0022 0.5551 -0.4846 0.084 Uiso 0.50 1 calc PR A 1
C27A C 0.1490(6) 0.6358(4) -0.4352(4) 0.104(3) Uani 0.50 1 d P A 1
H27A H 0.2231 0.6463 -0.3910 0.156 Uiso 0.50 1 calc PR A 1
H27B H 0.1097 0.6698 -0.4720 0.156 Uiso 0.50 1 calc PR A 1
H27C H 0.1478 0.6068 -0.4850 0.156 Uiso 0.50 1 calc PR A 1
C28A C 0.0028(5) 0.6455(3) -0.3753(6) 0.102(3) Uani 0.50 1 d P A 1
H28A H -0.0314 0.6279 -0.3350 0.153 Uiso 0.50 1 calc PR A 1
H28B H -0.0487 0.6477 -0.4478 0.153 Uiso 0.50 1 calc PR A 1
H28C H 0.0272 0.6841 -0.3492 0.153 Uiso 0.50 1 calc PR A 1
C26B C 0.1288(7) 0.5765(4) -0.4322(4) 0.113(3) Uani 0.50 1 d P A 2
H26D H 0.1382 0.5365 -0.4092 0.170 Uiso 0.50 1 calc PR A 2
H26E H 0.1967 0.5915 -0.4280 0.170 Uiso 0.50 1 calc PR A 2
H26F H 0.0746 0.5787 -0.5036 0.170 Uiso 0.50 1 calc PR A 2
C27B C 0.0687(7) 0.6719(3) -0.4040(4) 0.091(2) Uani 0.50 1 d P A 2
H27D H 0.0440 0.6930 -0.3590 0.136 Uiso 0.50 1 calc PR A 2
H27E H 0.0124 0.6720 -0.4746 0.136 Uiso 0.50 1 calc PR A 2
H27F H 0.1329 0.6904 -0.4026 0.136 Uiso 0.50 1 calc PR A 2
C28B C -0.0092(6) 0.5861(5) -0.3649(7) 0.161(5) Uani 0.50 1 d P A 2
H28D H -0.0251 0.6068 -0.3137 0.242 Uiso 0.50 1 calc PR A 2
H28F H 0.0008 0.5453 -0.3471 0.242 Uiso 0.50 1 calc PR A 2
H28G H -0.0687 0.5908 -0.4331 0.242 Uiso 0.50 1 calc PR A 2
C29 C 0.21233(13) 0.55623(7) -0.20230(13) 0.0319(3) Uani 1 1 d . . .
H29A H 0.1788 0.5218 -0.2359 0.038 Uiso 1 1 calc R A .
C30 C 0.31910(12) 0.48422(6) 0.04595(12) 0.0260(3) Uani 1 1 d . B .
C31 C 0.38264(12) 0.44118(6) 0.11483(12) 0.0263(3) Uani 1 1 d . . .
C32 C 0.37158(14) 0.43201(7) 0.20776(13) 0.0316(3) Uani 1 1 d . . .
C33 C 0.43187(16) 0.38267(7) 0.28046(14) 0.0386(4) Uani 1 1 d . . .
C34 C 0.55383(17) 0.38654(8) 0.31659(15) 0.0468(5) Uani 1 1 d . . .
H34A H 0.5899 0.3636 0.3792 0.070 Uiso 1 1 calc R . .
H34B H 0.5766 0.4266 0.3311 0.070 Uiso 1 1 calc R . .
H34C H 0.5726 0.3718 0.2624 0.070 Uiso 1 1 calc R . .
C35 C 0.39185(18) 0.32543(8) 0.22428(16) 0.0470(5) Uani 1 1 d . . .
H35A H 0.3154 0.3213 0.2059 0.070 Uiso 1 1 calc R . .
H35B H 0.4310 0.2938 0.2695 0.070 Uiso 1 1 calc R . .
H35C H 0.4036 0.3247 0.1616 0.070 Uiso 1 1 calc R . .
C36 C 0.4115(2) 0.38225(9) 0.37753(16) 0.0579(6) Uani 1 1 d . . .
H36A H 0.3348 0.3776 0.3579 0.087 Uiso 1 1 calc R . .
H36B H 0.4361 0.4185 0.4147 0.087 Uiso 1 1 calc R . .
H36C H 0.4506 0.3503 0.4220 0.087 Uiso 1 1 calc R . .
C37 C 0.30271(15) 0.46749(8) 0.22904(14) 0.0380(4) Uani 1 1 d . . .
H37A H 0.2964 0.4615 0.2917 0.046 Uiso 1 1 calc R . .
C38 C 0.24248(15) 0.51122(8) 0.16431(15) 0.0379(4) Uani 1 1 d . B .
C39 C 0.16949(17) 0.54997(9) 0.19353(17) 0.0494(5) Uani 1 1 d . . .
C40A C 0.1980(6) 0.5478(4) 0.3110(5) 0.102(3) Uani 0.60 1 d P B 1
H40A H 0.2735 0.5577 0.3504 0.153 Uiso 0.60 1 calc PR B 1
H40B H 0.1851 0.5091 0.3296 0.153 Uiso 0.60 1 calc PR B 1
H40C H 0.1534 0.5752 0.3267 0.153 Uiso 0.60 1 calc PR B 1
C41A C 0.0565(4) 0.5331(3) 0.1365(6) 0.0804(18) Uani 0.60 1 d P B 1
H41A H 0.0338 0.5397 0.0628 0.121 Uiso 0.60 1 calc PR B 1
H41B H 0.0121 0.5560 0.1605 0.121 Uiso 0.60 1 calc PR B 1
H41C H 0.0485 0.4924 0.1484 0.121 Uiso 0.60 1 calc PR B 1
C42A C 0.1856(5) 0.61313(18) 0.1722(5) 0.0716(14) Uani 0.60 1 d P B 1
H42A H 0.2602 0.6241 0.2134 0.107 Uiso 0.60 1 calc PR B 1
H42B H 0.1387 0.6375 0.1907 0.107 Uiso 0.60 1 calc PR B 1
H42C H 0.1681 0.6180 0.0989 0.107 Uiso 0.60 1 calc PR B 1
C40B C 0.2336(7) 0.5750(4) 0.2941(8) 0.083(3) Uani 0.40 1 d P B 2
H40D H 0.2913 0.5979 0.2906 0.124 Uiso 0.40 1 calc PR B 2
H40E H 0.2642 0.5443 0.3450 0.124 Uiso 0.40 1 calc PR B 2
H40F H 0.1883 0.5995 0.3145 0.124 Uiso 0.40 1 calc PR B 2
C41B C 0.0804(8) 0.5108(5) 0.1988(9) 0.098(3) Uani 0.40 1 d P B 2
H41D H 0.0374 0.4946 0.1305 0.147 Uiso 0.40 1 calc PR B 2
H41E H 0.0345 0.5336 0.2210 0.147 Uiso 0.40 1 calc PR B 2
H41F H 0.1134 0.4797 0.2480 0.147 Uiso 0.40 1 calc PR B 2
C42B C 0.1139(8) 0.5954(4) 0.1094(8) 0.099(3) Uani 0.40 1 d P B 2
H42D H 0.1673 0.6148 0.0924 0.148 Uiso 0.40 1 calc PR B 2
H42E H 0.0782 0.6236 0.1346 0.148 Uiso 0.40 1 calc PR B 2
H42F H 0.0609 0.5767 0.0476 0.148 Uiso 0.40 1 calc PR B 2
C43 C 0.25033(13) 0.51769(7) 0.07124(13) 0.0316(3) Uani 1 1 d . . .
H43A H 0.2075 0.5458 0.0236 0.038 Uiso 1 1 calc R B .

loop_
_atom_site_aniso_label
_atom_site_aniso_U_11
_atom_site_aniso_U_22
_atom_site_aniso_U_33
_atom_site_aniso_U_23
_atom_site_aniso_U_13
_atom_site_aniso_U_12
Li1 0.0379(15) 0.0285(14) 0.0399(15) 0.0000(11) 0.0194(13) -0.0024(11)
Li2 0.0369(15) 0.0333(14) 0.0337(14) -0.0007(11) 0.0156(13) -0.0035(12)
Li3 0.0348(15) 0.0311(14) 0.0363(15) 0.0003(11) 0.0179(13) 0.0033(11)
O1 0.0319(6) 0.0254(5) 0.0298(6) -0.0003(4) 0.0152(5) -0.0046(4)
O3 0.0320(6) 0.0231(5) 0.0318(6) 0.0011(4) 0.0178(5) 0.0021(4)
O2 0.0293(6) 0.0258(5) 0.0296(6) -0.0018(4) 0.0125(5) 0.0011(4)
C1 0.0261(7) 0.0215(7) 0.0288(8) -0.0006(6) 0.0135(6) 0.0003(6)
C2 0.0266(7) 0.0211(7) 0.0269(7) 0.0003(5) 0.0111(6) 0.0016(6)
C3 0.0254(7) 0.0239(7) 0.0258(7) 0.0023(6) 0.0099(6) 0.0004(6)
C4 0.0290(8) 0.0265(7) 0.0262(7) -0.0009(6) 0.0119(6) 0.0004(6)
C5 0.0381(9) 0.0328(8) 0.0269(8) -0.0037(6) 0.0160(7) -0.0043(7)
C6 0.0614(13) 0.0417(10) 0.0406(10) -0.0121(8) 0.0305(10) -0.0107(9)
C7 0.0415(10) 0.0555(12) 0.0356(9) -0.0082(8) 0.0215(8) -0.0023(8)
C8 0.0590(12) 0.0442(10) 0.0318(9) 0.0045(8) 0.0215(9) 0.0036(9)
C9 0.0331(8) 0.0249(7) 0.0301(8) -0.0038(6) 0.0129(7) -0.0025(6)
C10 0.0268(8) 0.0252(7) 0.0326(8) 0.0011(6) 0.0117(7) -0.0014(6)
C11 0.0315(8) 0.0273(8) 0.0403(9) -0.0017(7) 0.0168(7) -0.0049(6)
C12 0.0780(16) 0.0521(12) 0.0541(12) -0.0090(10) 0.0403(12) -0.0315(11)
C13 0.0582(13) 0.0290(10) 0.1046(19) 0.0127(11) 0.0485(14) 0.0018(9)
C14 0.0359(10) 0.0574(13) 0.0566(12) 0.0011(10) 0.0141(10) -0.0132(9)
C15 0.0263(7) 0.0270(7) 0.0310(8) 0.0009(6) 0.0140(7) 0.0014(6)
C16 0.0268(7) 0.0225(7) 0.0322(8) 0.0008(6) 0.0150(7) 0.0023(6)
C17 0.0258(7) 0.0253(7) 0.0315(8) -0.0007(6) 0.0138(7) 0.0027(6)
C18 0.0318(8) 0.0230(7) 0.0426(9) 0.0004(6) 0.0133(8) 0.0024(6)
C19 0.0405(10) 0.0217(8) 0.0524(11) -0.0018(7) 0.0126(9) 0.0034(7)
C20 0.0448(11) 0.0283(9) 0.0625(12) -0.0068(8) 0.0192(10) -0.0060(8)
C21 0.0558(13) 0.0378(10) 0.0757(15) -0.0186(10) 0.0312(12) 0.0025(9)
C22 0.0693(15) 0.0228(9) 0.0813(16) 0.0036(9) 0.0071(13) 0.0034(9)
C23 0.0381(9) 0.0257(8) 0.0462(10) 0.0070(7) 0.0105(8) 0.0079(7)
C24 0.0312(9) 0.0331(9) 0.0395(9) 0.0032(7) 0.0065(8) 0.0055(7)
C25 0.0459(11) 0.0429(11) 0.0464(11) 0.0052(9) -0.0040(9) 0.0068(9)
C26A 0.048(3) 0.053(3) 0.039(2) -0.0070(18) -0.007(2) 0.013(2)
C27A 0.090(5) 0.146(7) 0.039(3) 0.037(3) -0.009(3) -0.042(5)
C28A 0.055(3) 0.081(4) 0.106(5) -0.034(4) -0.027(3) 0.036(3)
C26B 0.128(6) 0.130(7) 0.036(3) -0.020(3) -0.009(3) 0.064(6)
C27B 0.113(6) 0.066(4) 0.039(3) 0.006(2) -0.019(3) 0.023(4)
C28B 0.059(4) 0.207(11) 0.132(7) 0.087(7) -0.043(4) -0.048(6)
C29 0.0288(8) 0.0268(8) 0.0371(9) -0.0021(6) 0.0111(7) 0.0004(6)
C30 0.0288(8) 0.0235(7) 0.0295(8) -0.0026(6) 0.0159(7) -0.0034(6)
C31 0.0310(8) 0.0217(7) 0.0312(8) -0.0031(6) 0.0180(7) -0.0039(6)
C32 0.0404(9) 0.0259(8) 0.0350(8) 0.0010(6) 0.0223(8) -0.0038(7)
C33 0.0584(12) 0.0300(9) 0.0374(9) 0.0055(7) 0.0299(9) 0.0013(8)
C34 0.0570(12) 0.0390(10) 0.0409(10) 0.0110(8) 0.0175(9) 0.0044(9)
C35 0.0681(14) 0.0307(9) 0.0518(11) 0.0046(8) 0.0349(11) -0.0047(9)
C36 0.0962(18) 0.0476(12) 0.0470(12) 0.0135(9) 0.0468(13) 0.0121(11)
C37 0.0500(11) 0.0363(9) 0.0407(9) -0.0011(7) 0.0320(9) -0.0024(8)
C38 0.0404(10) 0.0368(9) 0.0486(10) -0.0042(8) 0.0305(9) -0.0001(7)
C39 0.0513(12) 0.0519(12) 0.0627(13) -0.0031(10) 0.0413(11) 0.0095(9)
C40A 0.111(6) 0.153(7) 0.064(3) 0.005(4) 0.059(4) 0.068(5)
C41A 0.046(3) 0.071(4) 0.134(6) -0.033(3) 0.049(4) -0.003(2)
C42A 0.082(3) 0.044(2) 0.123(5) -0.019(2) 0.076(3) 0.003(2)
C40B 0.074(5) 0.095(7) 0.100(7) -0.053(6) 0.057(5) 0.007(4)
C41B 0.076(7) 0.116(9) 0.144(10) -0.031(6) 0.087(8) -0.004(5)
C42B 0.106(7) 0.107(7) 0.118(7) 0.027(6) 0.082(6) 0.068(6)
C43 0.0300(8) 0.0292(8) 0.0395(9) 0.0002(7) 0.0185(7) 0.0012(6)

loop_
_atom_type_symbol
_atom_type_description
_atom_type_scat_dispersion_real
_atom_type_scat_dispersion_imag
_atom_type_scat_source
C C 0.0033 0.0016 'International Tables Vol C Tables 4.2.6.8 and 6.1.1.4'
H H 0.0000 0.0000 'International Tables Vol C Tables 4.2.6.8 and 6.1.1.4'
Li Li -0.0003 0.0001 'International Tables Vol C Tables 4.2.6.8 and 6.1.1.4'
O O 0.0106 0.0060 'International Tables Vol C Tables 4.2.6.8 and 6.1.1.4'

loop_
_geom_angle_atom_site_label_1
_geom_angle_atom_site_label_2
_geom_angle_atom_site_label_3
_geom_angle
_geom_angle_site_symmetry_1
_geom_angle_site_symmetry_3
_geom_angle_publ_flag
O1 Li1 O3 114.37(16) . 3_665 ?
O1 Li1 C16 96.16(13) . . ?
O3 Li1 C16 116.21(14) 3_665 . ?
O1 Li1 C34 107.42(14) . 3_665 ?
O3 Li1 C34 81.16(11) 3_665 3_665 ?
C16 Li1 C34 141.77(14) . 3_665 ?
O1 Li1 C31 88.89(12) . 3_665 ?
O3 Li1 C31 29.36(6) 3_665 3_665 ?
C16 Li1 C31 137.31(14) . 3_665 ?
C34 Li1 C31 74.11(9) 3_665 3_665 ?
O1 Li1 C17 125.38(14) . . ?
O3 Li1 C17 88.03(12) 3_665 . ?
C16 Li1 C17 32.91(6) . . ?
C34 Li1 C17 125.56(12) 3_665 . ?
C31 Li1 C17 115.55(12) 3_665 . ?
O1 Li1 C29 92.30(12) . . ?
O3 Li1 C29 143.50(15) 3_665 . ?
C16 Li1 C29 32.03(7) . . ?
C34 Li1 C29 115.49(12) 3_665 . ?
C31 Li1 C29 169.33(14) 3_665 . ?
C17 Li1 C29 55.63(8) . . ?
O1 Li1 Li3 123.81(14) . 3_665 ?
O3 Li1 Li3 34.45(8) 3_665 3_665 ?
C16 Li1 Li3 81.84(11) . 3_665 ?
C34 Li1 Li3 107.54(12) 3_665 3_665 ?
C31 Li1 Li3 60.88(9) 3_665 3_665 ?
C17 Li1 Li3 54.69(8) . 3_665 ?
C29 Li1 Li3 110.11(12) . 3_665 ?
O1 Li1 Li2 35.19(9) . 3_665 ?
O3 Li1 Li2 79.21(11) 3_665 3_665 ?
C16 Li1 Li2 114.49(12) . 3_665 ?
C34 Li1 Li2 101.73(12) 3_665 3_665 ?
C31 Li1 Li2 54.71(8) 3_665 3_665 ?
C17 Li1 Li2 128.37(12) . 3_665 ?
C29 Li1 Li2 124.16(12) . 3_665 ?
Li3 Li1 Li2 95.20(11) 3_665 3_665 ?
O2 Li2 O1 114.97(16) . 3_665 ?
O2 Li2 C30 96.04(13) . . ?
O1 Li2 C30 115.28(14) 3_665 . ?
O2 Li2 C43 92.49(12) . . ?
O1 Li2 C43 142.56(15) 3_665 . ?
C30 Li2 C43 32.33(6) . . ?
O2 Li2 C7 105.46(13) . 3_665 ?
O1 Li2 C7 81.31(11) 3_665 3_665 ?
C30 Li2 C7 144.11(14) . 3_665 ?
C43 Li2 C7 116.86(12) . 3_665 ?
O2 Li2 C3 89.68(12) . 3_665 ?
O1 Li2 C3 28.83(6) 3_665 3_665 ?
C30 Li2 C3 135.57(13) . 3_665 ?
C43 Li2 C3 167.89(13) . 3_665 ?
C7 Li2 C3 73.87(9) 3_665 3_665 ?
O2 Li2 C31 124.89(14) . . ?
O1 Li2 C31 87.07(11) 3_665 . ?
C30 Li2 C31 32.70(6) . . ?
C43 Li2 C31 55.72(8) . . ?
C7 Li2 C31 128.31(12) 3_665 . ?
C3 Li2 C31 113.75(12) 3_665 . ?
O2 Li2 Li3 36.58(9) . 3_665 ?
O1 Li2 Li3 78.40(11) 3_665 3_665 ?
C30 Li2 Li3 114.22(12) . 3_665 ?
C43 Li2 Li3 125.24(12) . 3_665 ?
C7 Li2 Li3 99.83(11) 3_665 3_665 ?
C3 Li2 Li3 54.11(8) 3_665 3_665 ?
C31 Li2 Li3 126.82(12) . 3_665 ?
O2 Li2 Li1 124.27(14) . 3_665 ?
O1 Li2 Li1 34.17(8) 3_665 3_665 ?
C30 Li2 Li1 81.20(11) . 3_665 ?
C43 Li2 Li1 109.47(11) . 3_665 ?
C7 Li2 Li1 108.24(12) 3_665 3_665 ?
C3 Li2 Li1 59.93(9) 3_665 3_665 ?
C31 Li2 Li1 53.86(8) . 3_665 ?
Li3 Li2 Li1 94.26(11) 3_665 3_665 ?
O3 Li3 O2 114.15(16) . 3_665 ?
O3 Li3 C2 93.93(12) . . ?
O2 Li3 C2 118.29(14) 3_665 . ?
O3 Li3 C3 123.36(14) . . ?
O2 Li3 C3 89.93(11) 3_665 . ?
C2 Li3 C3 33.16(6) . . ?
O3 Li3 C17 88.67(12) . 3_665 ?
O2 Li3 C17 28.83(6) 3_665 3_665 ?
C2 Li3 C17 137.33(13) . 3_665 ?
C3 Li3 C17 116.26(12) . 3_665 ?
O3 Li3 C20 105.67(13) . 3_665 ?
O2 Li3 C20 79.72(11) 3_665 3_665 ?
C2 Li3 C20 145.22(14) . 3_665 ?
C3 Li3 C20 129.51(12) . 3_665 ?
C17 Li3 C20 72.76(9) 3_665 3_665 ?
O3 Li3 C15 90.52(12) . . ?
O2 Li3 C15 145.43(15) 3_665 . ?
C2 Li3 C15 31.71(6) . . ?
C3 Li3 C15 55.64(7) . . ?
C17 Li3 C15 168.89(13) 3_665 . ?
C20 Li3 C15 118.05(12) 3_665 . ?
O3 Li3 Li2 123.45(14) . 3_665 ?
O2 Li3 Li2 35.54(8) 3_665 3_665 ?
C2 Li3 Li2 82.88(11) . 3_665 ?
C3 Li3 Li2 55.40(8) . 3_665 ?
C17 Li3 Li2 60.94(9) 3_665 3_665 ?
C20 Li3 Li2 108.16(12) 3_665 3_665 ?
C15 Li3 Li2 110.84(11) . 3_665 ?
O3 Li3 Li1 35.45(9) . 3_665 ?
O2 Li3 Li1 78.70(11) 3_665 3_665 ?
C2 Li3 Li1 112.24(12) . 3_665 ?
C3 Li3 Li1 126.41(12) . 3_665 ?
C17 Li3 Li1 54.35(8) 3_665 3_665 ?
C20 Li3 Li1 99.95(11) 3_665 3_665 ?
C15 Li3 Li1 122.34(12) . 3_665 ?
Li2 Li3 Li1 94.43(11) 3_665 3_665 ?
C3 O1 Li1 128.55(13) . . ?
C3 O1 Li2 108.30(12) . 3_665 ?
Li1 O1 Li2 110.64(14) . 3_665 ?
C31 O3 Li3 130.64(13) . . ?
C31 O3 Li1 106.94(13) . 3_665 ?
Li3 O3 Li1 110.10(14) . 3_665 ?
C17 O2 Li2 129.50(13) . . ?
C17 O2 Li3 108.29(13) . 3_665 ?
Li2 O2 Li3 107.88(14) . 3_665 ?
C2 C1 C30 113.30(12) . . ?
C2 C1 C16 113.59(12) . . ?
C30 C1 C16 114.12(12) . . ?
C15 C2 C3 120.33(13) . . ?
C15 C2 C1 121.18(13) . . ?
C3 C2 C1 118.36(13) . . ?
C15 C2 Li3 87.50(12) . . ?
C3 C2 Li3 83.53(11) . . ?
C1 C2 Li3 95.51(11) . . ?
O1 C3 C2 120.07(13) . . ?
O1 C3 C4 121.42(13) . . ?
C2 C3 C4 118.48(13) . . ?
O1 C3 Li3 105.56(11) . . ?
C2 C3 Li3 63.31(10) . . ?
C4 C3 Li3 98.18(11) . . ?
O1 C3 Li2 42.87(9) . 3_665 ?
C2 C3 Li2 120.49(12) . 3_665 ?
C4 C3 Li2 102.89(12) . 3_665 ?
Li3 C3 Li2 70.50(10) . 3_665 ?
C9 C4 C3 118.22(14) . . ?
C9 C4 C5 121.17(14) . . ?
C3 C4 C5 120.57(13) . . ?
C6 C5 C8 108.07(15) . . ?
C6 C5 C4 111.71(13) . . ?
C8 C5 C4 108.64(14) . . ?
C6 C5 C7 106.62(15) . . ?
C8 C5 C7 108.89(15) . . ?
C4 C5 C7 112.78(13) . . ?
C4 C9 C10 123.96(14) . . ?
C15 C10 C9 116.89(14) . . ?
C15 C10 C11 122.98(14) . . ?
C9 C10 C11 120.12(14) . . ?
C14 C11 C12 108.73(16) . . ?
C14 C11 C13 109.32(16) . . ?
C12 C11 C13 107.40(17) . . ?
C14 C11 C10 109.48(14) . . ?
C12 C11 C10 111.89(14) . . ?
C13 C11 C10 109.98(14) . . ?
C10 C15 C2 122.03(14) . . ?
C10 C15 Li3 97.33(12) . . ?
C2 C15 Li3 60.79(10) . . ?
C29 C16 C17 120.20(14) . . ?
C29 C16 C1 121.07(13) . . ?
C17 C16 C1 118.49(13) . . ?
C29 C16 Li1 86.43(12) . . ?
C17 C16 Li1 85.22(12) . . ?
C1 C16 Li1 93.55(11) . . ?
O2 C17 C16 119.94(13) . . ?
O2 C17 C18 121.59(14) . . ?
C16 C17 C18 118.44(14) . . ?
O2 C17 Li1 106.11(11) . . ?
C16 C17 Li1 61.87(10) . . ?
C18 C17 Li1 98.95(12) . . ?
O2 C17 Li3 42.88(9) . 3_665 ?
C16 C17 Li3 119.45(12) . 3_665 ?
C18 C17 Li3 103.91(12) . 3_665 ?
Li1 C17 Li3 70.96(10) . 3_665 ?
C23 C18 C17 118.13(15) . . ?
C23 C18 C19 121.32(14) . . ?
C17 C18 C19 120.51(15) . . ?
C21 C19 C22 108.22(18) . . ?
C21 C19 C18 108.88(16) . . ?
C22 C19 C18 111.83(16) . . ?
C21 C19 C20 109.06(16) . . ?
C22 C19 C20 106.69(17) . . ?
C18 C19 C20 112.05(14) . . ?
C18 C23 C24 124.31(15) . . ?
C29 C24 C23 116.54(16) . . ?
C29 C24 C25 121.97(16) . . ?
C23 C24 C25 121.49(16) . . ?
C26B C25 C28A 138.9(4) . . ?
C26B C25 C27B 112.1(5) . . ?
C28A C25 C27B 51.8(4) . . ?
C26B C25 C24 109.9(3) . . ?
C28A C25 C24 111.2(3) . . ?
C27B C25 C24 111.7(3) . . ?
C26B C25 C26A 53.4(4) . . ?
C28A C25 C26A 107.8(4) . . ?
C27B C25 C26A 135.3(3) . . ?
C24 C25 C26A 112.9(2) . . ?
C26B C25 C28B 111.5(7) . . ?
C28A C25 C28B 55.6(5) . . ?
C27B C25 C28B 105.9(5) . . ?
C24 C25 C28B 105.6(3) . . ?
C26A C25 C28B 59.2(5) . . ?
C26B C25 C27A 55.1(5) . . ?
C28A C25 C27A 111.3(5) . . ?
C27B C25 C27A 62.1(5) . . ?
C24 C25 C27A 108.1(2) . . ?
C26A C25 C27A 105.3(4) . . ?
C28B C25 C27A 146.2(4) . . ?
C24 C29 C16 122.29(15) . . ?
C24 C29 Li1 98.21(13) . . ?
C16 C29 Li1 61.55(11) . . ?
C43 C30 C31 120.24(14) . . ?
C43 C30 C1 121.86(14) . . ?
C31 C30 C1 117.72(13) . . ?
C43 C30 Li2 85.51(12) . . ?
C31 C30 Li2 86.14(12) . . ?
C1 C30 Li2 94.15(11) . . ?
O3 C31 C30 120.12(13) . . ?
O3 C31 C32 121.34(14) . . ?
C30 C31 C32 118.51(14) . . ?
O3 C31 Li1 43.69(9) . 3_665 ?
C30 C31 Li1 119.97(12) . 3_665 ?
C32 C31 Li1 102.74(12) . 3_665 ?
O3 C31 Li2 106.69(11) . . ?
C30 C31 Li2 61.16(10) . . ?
C32 C31 Li2 99.07(11) . . ?
Li1 C31 Li2 71.43(10) 3_665 . ?
C37 C32 C31 118.28(15) . . ?
C37 C32 C33 121.35(14) . . ?
C31 C32 C33 120.33(14) . . ?
C36 C33 C35 107.85(15) . . ?
C36 C33 C32 111.38(15) . . ?
C35 C33 C32 108.90(15) . . ?
C36 C33 C34 107.00(17) . . ?
C35 C33 C34 109.01(16) . . ?
C32 C33 C34 112.56(14) . . ?
C32 C37 C38 124.11(15) . . ?
C37 C38 C43 116.75(15) . . ?
C37 C38 C39 121.58(16) . . ?
C43 C38 C39 121.66(17) . . ?
C40B C39 C41A 135.2(4) . . ?
C40B C39 C42A 74.7(5) . . ?
C41A C39 C42A 110.7(4) . . ?
C40B C39 C38 108.2(4) . . ?
C41A C39 C38 110.8(3) . . ?
C42A C39 C38 109.9(2) . . ?
C40B C39 C42B 113.0(6) . . ?
C41A C39 C42B 72.1(5) . . ?
C42A C39 C42B 41.7(4) . . ?
C38 C39 C42B 110.8(3) . . ?
C40B C39 C40A 34.4(4) . . ?
C41A C39 C40A 108.1(4) . . ?
C42A C39 C40A 104.8(4) . . ?
C38 C39 C40A 112.4(3) . . ?
C42B C39 C40A 132.9(4) . . ?
C40B C39 C41B 110.3(6) . . ?
C41A C39 C41B 36.8(4) . . ?
C42A C39 C41B 138.9(5) . . ?
C38 C39 C41B 107.0(4) . . ?
C42B C39 C41B 107.4(6) . . ?
C40A C39 C41B 76.7(5) . . ?
C30 C43 C38 121.98(16) . . ?
C30 C43 Li2 62.16(11) . . ?
C38 C43 Li2 98.01(13) . . ?

loop_
_geom_bond_atom_site_label_1
_geom_bond_atom_site_label_2
_geom_bond_distance
_geom_bond_site_symmetry_2
_geom_bond_publ_flag
Li1 O1 1.828(3) . ?
Li1 O3 1.874(3) 3_665 ?
Li1 C16 2.309(3) . ?
Li1 C34 2.594(3) 3_665 ?
Li1 C31 2.596(3) 3_665 ?
Li1 C17 2.609(3) . ?
Li1 C29 2.621(3) . ?
Li1 Li3 3.035(4) 3_665 ?
Li1 Li2 3.046(4) 3_665 ?
Li2 O2 1.831(3) . ?
Li2 O1 1.876(3) 3_665 ?
Li2 C30 2.303(3) . ?
Li2 C43 2.596(3) . ?
Li2 C7 2.608(3) 3_665 ?
Li2 C3 2.618(3) 3_665 ?
Li2 C31 2.623(3) . ?
Li2 Li3 2.998(4) 3_665 ?
Li2 Li1 3.046(4) 3_665 ?
Li3 O3 1.828(3) . ?
Li3 O2 1.878(3) 3_665 ?
Li3 C2 2.317(3) . ?
Li3 C3 2.577(3) . ?
Li3 C17 2.620(3) 3_665 ?
Li3 C20 2.638(3) 3_665 ?
Li3 C15 2.652(3) . ?
Li3 Li2 2.998(4) 3_665 ?
Li3 Li1 3.035(4) 3_665 ?
O1 C3 1.3297(18) . ?
O1 Li2 1.876(3) 3_665 ?
O3 C31 1.3305(18) . ?
O3 Li1 1.874(3) 3_665 ?
O2 C17 1.3306(19) . ?
O2 Li3 1.878(3) 3_665 ?
C1 C2 1.526(2) . ?
C1 C30 1.530(2) . ?
C1 C16 1.531(2) . ?
C2 C15 1.395(2) . ?
C2 C3 1.418(2) . ?
C3 C4 1.428(2) . ?
C3 Li2 2.618(3) 3_665 ?
C4 C9 1.389(2) . ?
C4 C5 1.539(2) . ?
C5 C6 1.533(2) . ?
C5 C8 1.537(2) . ?
C5 C7 1.547(3) . ?
C9 C10 1.400(2) . ?
C10 C15 1.387(2) . ?
C10 C11 1.534(2) . ?
C11 C14 1.526(3) . ?
C11 C12 1.528(3) . ?
C11 C13 1.531(3) . ?
C16 C29 1.393(2) . ?
C16 C17 1.422(2) . ?
C17 C18 1.428(2) . ?
C17 Li3 2.620(3) 3_665 ?
C18 C23 1.387(2) . ?
C18 C19 1.541(2) . ?
C19 C21 1.531(3) . ?
C19 C22 1.536(3) . ?
C19 C20 1.541(3) . ?
C23 C24 1.399(2) . ?
C24 C29 1.389(2) . ?
C24 C25 1.536(3) . ?
C25 C26B 1.460(7) . ?
C25 C28A 1.465(6) . ?
C25 C27B 1.516(6) . ?
C25 C26A 1.539(5) . ?
C25 C28B 1.551(8) . ?
C25 C27A 1.588(7) . ?
C30 C43 1.393(2) . ?
C30 C31 1.421(2) . ?
C31 C32 1.422(2) . ?
C31 Li1 2.596(3) 3_665 ?
C32 C37 1.390(2) . ?
C32 C33 1.539(2) . ?
C33 C36 1.535(2) . ?
C33 C35 1.536(3) . ?
C33 C34 1.542(3) . ?
C37 C38 1.392(3) . ?
C38 C43 1.394(2) . ?
C38 C39 1.540(2) . ?
C39 C40B 1.456(9) . ?
C39 C41A 1.476(6) . ?
C39 C42A 1.540(5) . ?
C39 C42B 1.544(8) . ?
C39 C40A 1.560(6) . ?
C39 C41B 1.561(10) . ?

_journal_paper_doi 10.1021/ic991309q
